data_4348392
loop_
_publ_author_name
'Wang, Xiuli'
'Le, Mao'
'Lin, Hong-Yan'
'Luan, Jian'
'Liu, Guo-Cheng'
'Sui, Fang-Fang'
'Chang, Zhi-Han'

_publ_section_title
;
 Assembly, structures, photophysical properties and photocatalytic
 activities of a series of coordination polymers constructed from
 semi-rigid bis-pyridyl-bis-amide and benzenetricarboxylic acid
;
_journal_issue 4
_journal_name_full 'Inorganic Chemistry Frontiers'
_journal_page_first 373
_journal_paper_doi 10.1039/C4QI00218K
_journal_volume 2
_journal_year 2015
_chemical_formula_sum 'C31 H28 Co N4 O12'
_chemical_formula_weight 707.50
_space_group_IT_number 2
_space_group_name_Hall '-P 1'
_space_group_name_H-M_alt 'P -1'
_symmetry_cell_setting triclinic
_symmetry_space_group_name_H-M 'P -1'
_atom_sites_solution_hydrogens geom
_atom_sites_solution_primary direct
_atom_sites_solution_secondary difmap
_audit_creation_method SHELXL-97
_audit_update_record
;
2014-05-25 deposited with the CCDC.
2015-02-02 downloaded from the CCDC.
;
_cell_angle_alpha 96.493(3)
_cell_angle_beta 102.803(3)
_cell_angle_gamma 105.101(2)
_cell_formula_units_Z 2
_cell_length_a 10.0522(16)
_cell_length_b 11.4431(18)
_cell_length_c 15.205(2)
_cell_measurement_temperature 296(2)
_cell_measurement_theta_max 25.00
_cell_measurement_theta_min 1.40
_cell_volume 1619.3(4)
_computing_cell_refinement 'SMART (Bruker, 2001)'
_computing_data_collection 'SMART (Bruker, 2001)'
_computing_data_reduction 'SAINT+ (Bruker, 1999)'
_computing_molecular_graphics 'PLATON (Spek, 2003)'
_computing_publication_material 'SHELXTL (1998)'
_computing_structure_refinement 'SHELXL-97 (Sheldrick, 2008)'
_computing_structure_solution 'SHELXS-97 (Sheldrick, 2008)'
_diffrn_ambient_temperature 296(2)
_diffrn_measured_fraction_theta_full 0.994
_diffrn_measured_fraction_theta_max 0.994
_diffrn_measurement_device_type 'CCD area detector'
_diffrn_measurement_method 'phi and omega scans'
_diffrn_radiation_monochromator graphite
_diffrn_radiation_source 'fine-focus sealed tube'
_diffrn_radiation_type MoK\a
_diffrn_radiation_wavelength 0.71073
_diffrn_reflns_av_R_equivalents 0.0156
_diffrn_reflns_av_sigmaI/netI 0.0309
_diffrn_reflns_limit_h_max 11
_diffrn_reflns_limit_h_min -11
_diffrn_reflns_limit_k_max 11
_diffrn_reflns_limit_k_min -13
_diffrn_reflns_limit_l_max 18
_diffrn_reflns_limit_l_min -17
_diffrn_reflns_number 8304
_diffrn_reflns_theta_full 25.00
_diffrn_reflns_theta_max 25.00
_diffrn_reflns_theta_min 1.40
_exptl_absorpt_coefficient_mu 0.599
_exptl_absorpt_correction_T_max 0.915
_exptl_absorpt_correction_T_min 0.889
_exptl_absorpt_correction_type multi-scan
_exptl_absorpt_process_details SADABS
_exptl_crystal_colour PINK
_exptl_crystal_density_diffrn 1.451
_exptl_crystal_density_method 'not measured'
_exptl_crystal_description BLOCK
_exptl_crystal_F_000 730
_exptl_crystal_size_max 0.20
_exptl_crystal_size_mid 0.18
_exptl_crystal_size_min 0.15
_refine_diff_density_max 0.934
_refine_diff_density_min -0.807
_refine_diff_density_rms 0.092
_refine_ls_extinction_method none
_refine_ls_goodness_of_fit_ref 1.084
_refine_ls_hydrogen_treatment constr
_refine_ls_matrix_type full
_refine_ls_number_parameters 433
_refine_ls_number_reflns 5671
_refine_ls_number_restraints 0
_refine_ls_restrained_S_all 1.084
_refine_ls_R_factor_all 0.0511
_refine_ls_R_factor_gt 0.0443
_refine_ls_shift/su_max 0.001
_refine_ls_shift/su_mean 0.000
_refine_ls_structure_factor_coef Fsqd
_refine_ls_weighting_details 'calc w=1/[\s^2^(Fo^2^)+(0.1089P)^2^+0.3836P] where P=(Fo^2^+2Fc^2^)/3'
_refine_ls_weighting_scheme calc
_refine_ls_wR_factor_gt 0.1429
_refine_ls_wR_factor_ref 0.1501
_reflns_number_gt 4979
_reflns_number_total 5671
_reflns_threshold_expression >2sigma(I)
_cod_data_source_file c4qi00218k2.cif
_cod_data_source_block lm-6
_cod_depositor_comments
;
The following automatic conversions were performed:

data item '_symmetry_cell_setting' value 'Triclinic' was changed to
'triclinic' in accordance with the
/home/saulius/struct/COD-crude-data/automatic-downloads/DataCite-retrospective/RSC/depositions/lib/dictionaries/cif_core.dic
dictionary named 'cif_core.dic' version 2.4.2 last updated on
2011-04-26.

Automatic conversion script
Id: cif_fix_values 6909 2019-04-08 15:41:33Z antanas 
;
_cod_database_code 4348392

loop_
_symmetry_equiv_pos_as_xyz
'x, y, z'
'-x, -y, -z'

loop_
_atom_site_label
_atom_site_type_symbol
_atom_site_fract_x
_atom_site_fract_y
_atom_site_fract_z
_atom_site_U_iso_or_equiv
_atom_site_adp_type
_atom_site_occupancy
_atom_site_symmetry_multiplicity
_atom_site_calc_flag
_atom_site_refinement_flags
Co1 Co 0.40212(3) 0.11698(3) 0.54724(2) 0.01878(15) Uani 1 1 d .
N1 N 0.4130(2) 0.0150(2) 0.65701(16) 0.0285(5) Uani 1 1 d .
O1 O 0.1955(2) 0.11733(19) 0.55189(16) 0.0390(5) Uani 1 1 d .
C1 C 0.3307(3) -0.1000(3) 0.6473(2) 0.0413(8) Uani 1 1 d .
H1A H 0.2661 -0.1359 0.5907 0.050 Uiso 1 1 calc R
O1W O 0.0341(4) 0.8317(3) 0.7992(2) 0.0841(10) Uani 1 1 d .
H1WA H 0.0220 0.7719 0.7567 0.101 Uiso 1 1 d R
H1WB H 0.0510 0.8974 0.7771 0.101 Uiso 1 1 d R
O2 O 0.3562(2) 0.28161(19) 0.63768(14) 0.0341(5) Uani 1 1 d .
N2 N 0.4171(3) -0.7704(2) 1.44354(16) 0.0287(5) Uani 1 1 d .
C2 C 0.3352(4) -0.1684(3) 0.7153(2) 0.0452(9) Uani 1 1 d .
H2A H 0.2756 -0.2486 0.7045 0.054 Uiso 1 1 calc R
O2W O -0.0150(5) 0.0908(5) 0.3722(3) 0.1400(19) Uani 1 1 d .
H2WA H -0.0824 0.0348 0.3811 0.168 Uiso 1 1 d R
H2WB H 0.0523 0.1129 0.4212 0.168 Uiso 1 1 d R
O3 O 0.1905(2) 0.5988(2) 0.80031(17) 0.0476(6) Uani 1 1 d .
N3 N 0.4256(3) -0.1881(2) 0.87009(17) 0.0431(7) Uani 1 1 d .
H3A H 0.3562 -0.2550 0.8576 0.052 Uiso 1 1 calc R
C3 C 0.4292(3) -0.1173(3) 0.80047(19) 0.0340(7) Uani 1 1 d .
O3W O -0.1122(9) 0.9313(8) 0.9187(6) 0.280(5) Uani 1 1 d .
H3WA H -0.1858 0.8771 0.9225 0.335 Uiso 1 1 d R
H3WB H -0.0695 0.8959 0.8867 0.335 Uiso 1 1 d R
O4 O -0.0363(3) 0.5948(2) 0.74625(18) 0.0505(6) Uani 1 1 d .
N4 N 0.4514(3) -0.5277(2) 1.25605(17) 0.0372(6) Uani 1 1 d .
H4B H 0.5130 -0.4568 1.2784 0.045 Uiso 1 1 calc R
C4 C 0.5185(4) 0.0007(3) 0.8114(2) 0.0420(8) Uani 1 1 d .
H4A H 0.5864 0.0377 0.8666 0.050 Uiso 1 1 calc R
O4W O 0.118(2) 1.0349(15) 0.898(2) 0.92(4) Uani 1 1 d .
H4WA H 0.0640 1.0528 0.9293 1.099 Uiso 1 1 d R
H4WB H 0.1980 1.0415 0.9346 1.099 Uiso 1 1 d R
O5 O -0.38620(19) 0.19672(17) 0.59708(13) 0.0271(4) Uani 1 1 d .
C5 C 0.5050(4) 0.0619(3) 0.7393(2) 0.0394(7) Uani 1 1 d .
H5A H 0.5641 0.1421 0.7481 0.047 Uiso 1 1 calc R
O6 O -0.3157(2) 0.03725(17) 0.55070(13) 0.0311(5) Uani 1 1 d .
C6 C 0.5174(4) -0.1644(3) 0.9542(2) 0.0432(8) Uani 1 1 d .
O7 O 0.6280(3) -0.0808(2) 0.97894(18) 0.0630(8) Uani 1 1 d .
C7 C 0.4763(4) -0.2563(3) 1.0145(2) 0.0416(8) Uani 1 1 d .
O8 O 0.2872(4) -0.6413(2) 1.12557(17) 0.0711(9) Uani 1 1 d .
C8 C 0.3385(4) -0.2886(3) 1.0313(2) 0.0407(8) Uani 1 1 d .
C9 C 0.2319(4) -0.2326(3) 1.0008(2) 0.0498(9) Uani 1 1 d .
H9A H 0.2501 -0.1710 0.9663 0.060 Uiso 1 1 calc R
C10 C 0.1034(5) -0.2657(4) 1.0203(3) 0.0659(11) Uani 1 1 d .
H10A H 0.0353 -0.2268 0.9991 0.079 Uiso 1 1 calc R
C11 C 0.0727(6) -0.3581(4) 1.0722(3) 0.0739(13) Uani 1 1 d .
H11A H -0.0156 -0.3808 1.0851 0.089 Uiso 1 1 calc R
C12 C 0.1719(5) -0.4142(4) 1.1032(3) 0.0595(10) Uani 1 1 d .
H12A H 0.1505 -0.4753 1.1377 0.071 Uiso 1 1 calc R
C13 C 0.3072(4) -0.3827(3) 1.0848(2) 0.0439(8) Uani 1 1 d .
C14 C 0.4157(4) -0.4372(3) 1.1201(2) 0.0444(8) Uani 1 1 d .
C15 C 0.5478(4) -0.3995(3) 1.1062(2) 0.0543(10) Uani 1 1 d .
H15A H 0.6177 -0.4345 1.1316 0.065 Uiso 1 1 calc R
C16 C 0.5792(4) -0.3074(3) 1.0536(2) 0.0530(10) Uani 1 1 d .
H16A H 0.6704 -0.2809 1.0452 0.064 Uiso 1 1 calc R
C17 C 0.3766(4) -0.5466(3) 1.1661(2) 0.0449(8) Uani 1 1 d .
C18 C 0.4368(3) -0.6134(3) 1.3154(2) 0.0312(6) Uani 1 1 d .
C19 C 0.3387(4) -0.7289(3) 1.2930(2) 0.0450(8) Uani 1 1 d .
H19A H 0.2771 -0.7566 1.2345 0.054 Uiso 1 1 calc R
C20 C 0.3331(3) -0.8024(3) 1.3582(2) 0.0412(8) Uani 1 1 d .
H20A H 0.2662 -0.8798 1.3418 0.049 Uiso 1 1 calc R
C21 C 0.5149(4) -0.6594(3) 1.4638(2) 0.0367(7) Uani 1 1 d .
H21A H 0.5771 -0.6350 1.5222 0.044 Uiso 1 1 calc R
C22 C 0.5277(4) -0.5796(3) 1.4022(2) 0.0374(7) Uani 1 1 d .
H22A H 0.5973 -0.5036 1.4194 0.045 Uiso 1 1 calc R
C23 C 0.2290(3) 0.2183(3) 0.60632(19) 0.0272(6) Uani 1 1 d .
C24 C 0.1108(3) 0.2606(2) 0.63099(19) 0.0261(6) Uani 1 1 d .
C25 C -0.0300(3) 0.1855(3) 0.60141(19) 0.0271(6) Uani 1 1 d .
H25A H -0.0504 0.1066 0.5683 0.033 Uiso 1 1 calc R
C26 C -0.1396(3) 0.2266(2) 0.62057(17) 0.0235(5) Uani 1 1 d .
C27 C -0.2918(3) 0.1466(2) 0.58672(17) 0.0212(5) Uani 1 1 d .
C28 C -0.1094(3) 0.3450(2) 0.66948(19) 0.0266(6) Uani 1 1 d .
H28A H -0.1833 0.3742 0.6807 0.032 Uiso 1 1 calc R
C29 C 0.0303(3) 0.4192(2) 0.70146(19) 0.0276(6) Uani 1 1 d .
C30 C 0.0695(3) 0.5466(3) 0.7546(2) 0.0329(7) Uani 1 1 d .
C31 C 0.1401(3) 0.3761(3) 0.68273(19) 0.0287(6) Uani 1 1 d .
H31A H 0.2341 0.4255 0.7052 0.034 Uiso 1 1 calc R

loop_
_atom_site_aniso_label
_atom_site_aniso_U_11
_atom_site_aniso_U_22
_atom_site_aniso_U_33
_atom_site_aniso_U_23
_atom_site_aniso_U_13
_atom_site_aniso_U_12
Co1 0.0142(2) 0.0188(2) 0.0230(2) 0.00640(14) 0.00477(14) 0.00333(14)
N1 0.0285(12) 0.0285(12) 0.0276(12) 0.0112(10) 0.0056(10) 0.0059(10)
O1 0.0251(11) 0.0356(12) 0.0547(13) -0.0053(10) 0.0120(10) 0.0108(9)
C1 0.0396(18) 0.0415(18) 0.0280(15) 0.0143(13) -0.0015(13) -0.0077(14)
O1W 0.095(2) 0.0402(16) 0.107(3) 0.0048(16) 0.009(2) 0.0211(16)
O2 0.0161(10) 0.0379(12) 0.0472(12) 0.0072(9) 0.0097(9) 0.0052(8)
N2 0.0305(13) 0.0271(12) 0.0287(12) 0.0121(10) 0.0074(10) 0.0064(10)
C2 0.048(2) 0.0358(17) 0.0330(16) 0.0140(14) -0.0017(14) -0.0126(14)
O2W 0.103(3) 0.163(5) 0.147(4) 0.066(4) 0.016(3) 0.026(3)
O3 0.0377(13) 0.0305(12) 0.0563(14) -0.0107(10) 0.0039(11) -0.0061(10)
N3 0.0517(17) 0.0297(13) 0.0291(13) 0.0155(11) -0.0043(12) -0.0115(12)
C3 0.0386(17) 0.0284(15) 0.0276(15) 0.0104(12) 0.0035(13) -0.0003(12)
O3W 0.174(7) 0.320(11) 0.263(9) -0.151(8) -0.029(6) 0.094(7)
O4 0.0405(13) 0.0317(12) 0.0740(17) -0.0089(11) 0.0154(12) 0.0089(10)
N4 0.0434(15) 0.0305(13) 0.0322(13) 0.0168(11) 0.0049(12) 0.0009(11)
C4 0.054(2) 0.0296(16) 0.0255(15) 0.0082(12) -0.0031(14) -0.0070(14)
O4W 0.55(4) 0.300(19) 1.40(9) -0.39(3) -0.60(5) 0.22(2)
O5 0.0164(9) 0.0245(9) 0.0398(11) 0.0081(8) 0.0064(8) 0.0049(7)
C5 0.0511(19) 0.0255(15) 0.0295(15) 0.0070(12) 0.0025(14) -0.0032(13)
O6 0.0295(11) 0.0233(10) 0.0339(11) -0.0031(8) 0.0065(9) 0.0015(8)
C6 0.053(2) 0.0329(17) 0.0303(16) 0.0141(13) 0.0005(15) -0.0052(15)
O7 0.0603(17) 0.0507(15) 0.0463(14) 0.0264(12) -0.0139(12) -0.0216(13)
C7 0.051(2) 0.0308(16) 0.0256(15) 0.0107(13) -0.0051(14) -0.0077(14)
O8 0.100(2) 0.0447(15) 0.0363(13) 0.0177(12) -0.0059(14) -0.0174(15)
C8 0.058(2) 0.0269(15) 0.0229(14) 0.0052(12) -0.0002(14) -0.0016(14)
C9 0.067(2) 0.0334(18) 0.0420(19) 0.0116(15) 0.0076(17) 0.0069(17)
C10 0.081(3) 0.059(3) 0.067(3) 0.016(2) 0.027(2) 0.027(2)
C11 0.080(3) 0.074(3) 0.081(3) 0.029(3) 0.040(3) 0.024(3)
C12 0.078(3) 0.048(2) 0.053(2) 0.0165(18) 0.029(2) 0.007(2)
C13 0.066(2) 0.0299(16) 0.0257(15) 0.0083(12) 0.0079(15) -0.0010(15)
C14 0.061(2) 0.0346(17) 0.0252(15) 0.0137(13) 0.0016(15) -0.0027(15)
C15 0.053(2) 0.056(2) 0.043(2) 0.0285(17) -0.0040(16) 0.0029(18)
C16 0.047(2) 0.055(2) 0.045(2) 0.0275(17) -0.0007(16) -0.0033(17)
C17 0.061(2) 0.0339(17) 0.0312(16) 0.0151(14) 0.0066(15) 0.0010(16)
C18 0.0343(16) 0.0284(15) 0.0327(15) 0.0148(12) 0.0096(13) 0.0077(12)
C19 0.0468(19) 0.0406(18) 0.0319(16) 0.0163(14) -0.0051(14) -0.0046(15)
C20 0.0363(17) 0.0331(16) 0.0423(18) 0.0167(14) -0.0008(14) -0.0050(13)
C21 0.0474(18) 0.0278(15) 0.0280(15) 0.0099(12) 0.0028(13) 0.0030(13)
C22 0.0450(18) 0.0227(15) 0.0353(16) 0.0100(12) 0.0042(14) -0.0023(13)
C23 0.0237(14) 0.0298(15) 0.0316(14) 0.0111(12) 0.0087(12) 0.0101(12)
C24 0.0206(13) 0.0271(14) 0.0310(14) 0.0041(11) 0.0069(11) 0.0081(11)
C25 0.0222(14) 0.0247(14) 0.0325(14) 0.0005(11) 0.0079(11) 0.0051(11)
C26 0.0187(13) 0.0251(13) 0.0248(13) 0.0033(11) 0.0053(10) 0.0043(11)
C27 0.0198(13) 0.0228(13) 0.0205(12) 0.0080(10) 0.0053(10) 0.0035(10)
C28 0.0217(13) 0.0243(14) 0.0332(14) 0.0007(11) 0.0091(11) 0.0059(11)
C29 0.0236(14) 0.0239(14) 0.0331(15) 0.0016(11) 0.0098(12) 0.0031(11)
C30 0.0338(16) 0.0243(14) 0.0382(16) 0.0019(12) 0.0164(13) 0.0000(12)
C31 0.0163(13) 0.0281(14) 0.0356(15) 0.0017(12) 0.0050(11) -0.0008(11)

loop_
_atom_type_symbol
_atom_type_description
_atom_type_scat_dispersion_real
_atom_type_scat_dispersion_imag
_atom_type_scat_source
C C 0.0033 0.0016 'International Tables Vol C Tables 4.2.6.8 and 6.1.1.4'
H H 0.0000 0.0000 'International Tables Vol C Tables 4.2.6.8 and 6.1.1.4'
N N 0.0061 0.0033 'International Tables Vol C Tables 4.2.6.8 and 6.1.1.4'
O O 0.0106 0.0060 'International Tables Vol C Tables 4.2.6.8 and 6.1.1.4'
Co Co 0.3494 0.9721 'International Tables Vol C Tables 4.2.6.8 and 6.1.1.4'

loop_
_geom_angle_atom_site_label_1
_geom_angle_atom_site_label_2
_geom_angle_atom_site_label_3
_geom_angle
_geom_angle_site_symmetry_1
_geom_angle_site_symmetry_3
O5 Co1 O6 123.41(8) 1_655 2_556
O5 Co1 O1 147.67(8) 1_655 .
O6 Co1 O1 88.90(8) 2_556 .
O5 Co1 N1 87.66(8) 1_655 .
O6 Co1 N1 93.17(9) 2_556 .
O1 Co1 N1 89.63(9) . .
O5 Co1 N2 85.74(8) 1_655 1_564
O6 Co1 N2 90.63(9) 2_556 1_564
O1 Co1 N2 95.86(9) . 1_564
N1 Co1 N2 173.39(9) . 1_564
O5 Co1 O2 90.37(7) 1_655 .
O6 Co1 O2 145.98(7) 2_556 .
O1 Co1 O2 57.54(7) . .
N1 Co1 O2 92.05(8) . .
N2 Co1 O2 87.80(8) 1_564 .
C1 N1 C5 115.6(2) . .
C1 N1 Co1 122.27(19) . .
C5 N1 Co1 122.08(19) . .
C23 O1 Co1 97.67(17) . .
N1 C1 C2 124.0(3) . .
C23 O2 Co1 83.59(16) . .
C20 N2 C21 116.0(2) . .
C20 N2 Co1 124.28(19) . 1_546
C21 N2 Co1 119.75(19) . 1_546
C1 C2 C3 119.4(3) . .
C6 N3 C3 128.3(3) . .
C2 C3 C4 117.5(3) . .
C2 C3 N3 117.8(3) . .
C4 C3 N3 124.7(3) . .
C17 N4 C18 126.1(3) . .
C5 C4 C3 118.6(3) . .
C27 O5 Co1 124.88(17) . 1_455
N1 C5 C4 124.7(3) . .
C27 O6 Co1 157.30(18) . 2_556
O7 C6 N3 123.9(3) . .
O7 C6 C7 121.6(3) . .
N3 C6 C7 114.4(3) . .
C16 C7 C8 121.0(3) . .
C16 C7 C6 116.7(3) . .
C8 C7 C6 122.3(3) . .
C9 C8 C7 124.6(3) . .
C9 C8 C13 117.5(3) . .
C7 C8 C13 117.9(3) . .
C10 C9 C8 122.0(3) . .
C9 C10 C11 120.4(4) . .
C12 C11 C10 119.8(4) . .
C11 C12 C13 121.9(4) . .
C12 C13 C14 122.8(3) . .
C12 C13 C8 118.4(4) . .
C14 C13 C8 118.7(3) . .
C15 C14 C13 121.5(3) . .
C15 C14 C17 120.0(3) . .
C13 C14 C17 118.3(3) . .
C14 C15 C16 120.1(4) . .
C7 C16 C15 120.6(4) . .
O8 C17 N4 124.3(3) . .
O8 C17 C14 121.8(3) . .
N4 C17 C14 113.9(3) . .
C22 C18 C19 117.5(3) . .
C22 C18 N4 117.5(3) . .
C19 C18 N4 125.0(3) . .
C20 C19 C18 119.2(3) . .
N2 C20 C19 124.4(3) . .
N2 C21 C22 123.3(3) . .
C18 C22 C21 119.6(3) . .
O2 C23 O1 121.2(3) . .
O2 C23 C24 121.1(3) . .
O1 C23 C24 117.7(2) . .
C31 C24 C25 119.0(2) . .
C31 C24 C23 120.2(2) . .
C25 C24 C23 120.9(2) . .
C26 C25 C24 120.8(2) . .
C25 C26 C28 119.6(2) . .
C25 C26 C27 120.8(2) . .
C28 C26 C27 119.6(2) . .
O6 C27 O5 125.0(2) . .
O6 C27 C26 118.6(2) . .
O5 C27 C26 116.4(2) . .
C29 C28 C26 120.1(2) . .
C28 C29 C31 119.7(2) . .
C28 C29 C30 122.6(3) . .
C31 C29 C30 117.7(2) . .
O3 C30 O4 124.5(3) . .
O3 C30 C29 121.3(3) . .
O4 C30 C29 114.2(3) . .
C24 C31 C29 120.7(3) . .

loop_
_geom_bond_atom_site_label_1
_geom_bond_atom_site_label_2
_geom_bond_distance
_geom_bond_site_symmetry_2
Co1 O5 2.0129(18) 1_655
Co1 O6 2.0299(19) 2_556
Co1 O1 2.095(2) .
Co1 N1 2.142(2) .
Co1 N2 2.153(2) 1_564
Co1 O2 2.409(2) .
N1 C1 1.331(4) .
N1 C5 1.336(4) .
O1 C23 1.261(4) .
C1 C2 1.366(4) .
O2 C23 1.247(3) .
N2 C20 1.332(4) .
N2 C21 1.342(4) .
N2 Co1 2.153(2) 1_546
C2 C3 1.382(4) .
O3 C30 1.213(4) .
N3 C6 1.353(4) .
N3 C3 1.405(4) .
C3 C4 1.382(4) .
O4 C30 1.309(4) .
N4 C17 1.369(4) .
N4 C18 1.406(4) .
C4 C5 1.367(4) .
O5 C27 1.258(3) .
O5 Co1 2.0129(18) 1_455
O6 C27 1.246(3) .
O6 Co1 2.0299(19) 2_556
C6 O7 1.213(4) .
C6 C7 1.508(4) .
C7 C16 1.373(5) .
C7 C8 1.426(5) .
O8 C17 1.208(4) .
C8 C9 1.406(5) .
C8 C13 1.435(4) .
C9 C10 1.357(6) .
C10 C11 1.400(6) .
C11 C12 1.350(6) .
C12 C13 1.412(5) .
C13 C14 1.427(5) .
C14 C15 1.356(5) .
C14 C17 1.508(4) .
C15 C16 1.407(4) .
C18 C22 1.377(4) .
C18 C19 1.381(4) .
C19 C20 1.372(4) .
C21 C22 1.383(4) .
C23 C24 1.498(4) .
C24 C31 1.383(4) .
C24 C25 1.393(4) .
C25 C26 1.379(4) .
C26 C28 1.392(4) .
C26 C27 1.503(4) .
C28 C29 1.383(4) .
C29 C31 1.390(4) .
C29 C30 1.492(4) .
